data_7208201
loop_
_publ_author_name
'Xie, Zai-Lai'
'Feng, Mei-Ling'
'Tan, Bin'
'Huang, Xiao-Ying'

_publ_section_title
;
 The multifunctional roles of the ionic liquid [Bmim][BF4] in the creation
 of cadmium metal--organic frameworks
;
_journal_issue 15
_journal_name_full CrystEngComm
_journal_page_first 4894
_journal_paper_doi 10.1039/c2ce25169h
_journal_volume 14
_journal_year 2012
_chemical_formula_moiety 'C48 H36 Cd3 F N9 O6, C10 H8 N2, 2(B F4), 2(H2 O)'
_chemical_formula_sum 'C58 H48 B2 Cd3 F9 N11 O8'
_chemical_formula_weight 1556.89
_chemical_name_systematic
;
?
;
_space_group_IT_number 15
_symmetry_cell_setting monoclinic
_symmetry_space_group_name_Hall '-C 2yc'
_symmetry_space_group_name_H-M 'C 1 2/c 1'
_atom_sites_solution_hydrogens geom
_atom_sites_solution_primary direct
_atom_sites_solution_secondary difmap
_audit_creation_method SHELXL-97
_cell_angle_alpha 90.00
_cell_angle_beta 102.894(7)
_cell_angle_gamma 90.00
_cell_formula_units_Z 4
_cell_length_a 21.892(10)
_cell_length_b 12.609(5)
_cell_length_c 23.263(10)
_cell_measurement_reflns_used 6248
_cell_measurement_temperature 293(2)
_cell_measurement_theta_max 27.4797
_cell_measurement_theta_min 3.1039
_cell_volume 6260(5)
_computing_cell_refinement 'CrystalClear (Rigaku Inc., 2005)'
_computing_data_collection 'CrystalClear (Rigaku Inc., 2005)'
_computing_data_reduction 'CrystalClear (Rigaku Inc., 2005)'
_computing_molecular_graphics 'DIAMOND. Version 3.0. Crystal Impact'
_computing_publication_material 'Windows Word 2003'
_computing_structure_refinement 'SHELXL-97 (Sheldrick, 1997)'
_computing_structure_solution 'SHELXS-97 (Sheldrick, 1990)'
_diffrn_ambient_temperature 293(2)
_diffrn_detector_area_resol_mean 14.6306
_diffrn_measured_fraction_theta_full 0.960
_diffrn_measured_fraction_theta_max 0.960
_diffrn_measurement_device_type 'Mercury70 (2x2 bin mode)'
_diffrn_measurement_method CCD_Profile_fitting
_diffrn_radiation_monochromator graphite
_diffrn_radiation_source 'Rotating Anode'
_diffrn_radiation_type MoK\a
_diffrn_radiation_wavelength 0.71073
_diffrn_reflns_av_R_equivalents 0.0640
_diffrn_reflns_av_sigmaI/netI 0.0658
_diffrn_reflns_limit_h_max 26
_diffrn_reflns_limit_h_min -26
_diffrn_reflns_limit_k_max 15
_diffrn_reflns_limit_k_min -15
_diffrn_reflns_limit_l_max 21
_diffrn_reflns_limit_l_min -27
_diffrn_reflns_number 20617
_diffrn_reflns_theta_full 25.75
_diffrn_reflns_theta_max 25.75
_diffrn_reflns_theta_min 2.17
_diffrn_standards_decay_% none
_diffrn_standards_interval_count none
_diffrn_standards_interval_time none
_diffrn_standards_number none
_exptl_absorpt_coefficient_mu 1.098
_exptl_absorpt_correction_T_max 1.0000
_exptl_absorpt_correction_T_min 0.8457
_exptl_absorpt_correction_type multi-scan
_exptl_absorpt_process_details 'CrystalClear (Rigaku/MSC Inc., 2005)'
_exptl_crystal_colour Orange
_exptl_crystal_density_diffrn 1.652
_exptl_crystal_density_method 'not measured'
_exptl_crystal_description Lathe
_exptl_crystal_F_000 3088
_exptl_crystal_size_max 0.1000
_exptl_crystal_size_mid 0.0800
_exptl_crystal_size_min 0.0800
_refine_diff_density_max 0.974
_refine_diff_density_min -0.626
_refine_diff_density_rms 0.113
_refine_ls_extinction_method none
_refine_ls_goodness_of_fit_ref 1.095
_refine_ls_hydrogen_treatment constr
_refine_ls_matrix_type full
_refine_ls_number_parameters 469
_refine_ls_number_reflns 5764
_refine_ls_number_restraints 278
_refine_ls_restrained_S_all 1.094
_refine_ls_R_factor_all 0.0671
_refine_ls_R_factor_gt 0.0504
_refine_ls_shift/su_max 0.013
_refine_ls_shift/su_mean 0.001
_refine_ls_structure_factor_coef Fsqd
_refine_ls_weighting_details 'calc w=1/[\s^2^(Fo^2^)+(0.0350P)^2^+26.0000P] where P=(Fo^2^+2Fc^2^)/3'
_refine_ls_weighting_scheme calc
_refine_ls_wR_factor_gt 0.0987
_refine_ls_wR_factor_ref 0.1090
_reflns_number_gt 4714
_reflns_number_total 5764
_reflns_threshold_expression >2sigma(I)
_cod_data_source_file c2ce25169h.txt
_cod_data_source_block compound-3
_cod_depositor_comments
;
The following automatic conversions were performed:

'_symmetry_cell_setting' value 'Monoclinic' changed to 'monoclinic'
according to /home/saulius/struct/CIF-dictionaries/cif_core.dic
dictionary named 'cif_core.dic' version 2.4.1 from
2010-06-29.

'_exptl_absorpt_correction_type' value 'Multi-scan'
changed to 'multi-scan' according to
/home/saulius/struct/CIF-dictionaries/cif_core.dic dictionary named
'cif_core.dic' version 2.4.1 from 2010-06-29.

Automatic conversion script
Id: cif_fix_values 1891 2012-01-12 08:04:46Z andrius 
;
_cod_original_sg_symbol_H-M 'C 2/c'
_cod_database_code 7208201

loop_
_symmetry_equiv_pos_as_xyz
'x, y, z'
'-x, y, -z+1/2'
'x+1/2, y+1/2, z'
'-x+1/2, y+1/2, -z+1/2'
'-x, -y, -z'
'x, -y, z-1/2'
'-x+1/2, -y+1/2, -z'
'x+1/2, -y+1/2, z-1/2'

loop_
_atom_site_label
_atom_site_type_symbol
_atom_site_fract_x
_atom_site_fract_y
_atom_site_fract_z
_atom_site_U_iso_or_equiv
_atom_site_adp_type
_atom_site_occupancy
_atom_site_symmetry_multiplicity
_atom_site_calc_flag
_atom_site_refinement_flags
_atom_site_disorder_assembly
_atom_site_disorder_group
Cd1 Cd 0.0000 0.40863(4) 0.2500 0.02124(15) Uani 1 2 d S . .
Cd2 Cd 0.094497(15) 0.67684(3) 0.265455(17) 0.02198(12) Uani 1 1 d . . .
O1 O 0.09957(16) 0.3926(3) 0.2438(2) 0.0416(11) Uani 1 1 d . . .
O2 O 0.15601(17) 0.5336(3) 0.2768(2) 0.0438(11) Uani 1 1 d . . .
O3 O 0.05068(16) 0.8352(3) 0.27186(19) 0.0384(10) Uani 1 1 d . . .
F1 F 0.0000 0.5904(3) 0.2500 0.0257(9) Uani 1 2 d S . .
N1 N 0.31472(19) 0.2734(4) 0.2416(2) 0.0340(11) Uani 1 1 d . . .
N2 N 0.0000 1.2199(4) 0.2500 0.0262(14) Uani 1 2 d S . .
N3 N 0.0249(2) 0.3967(3) 0.3542(2) 0.0335(11) Uani 1 1 d . . .
N4 N 0.0781(2) 0.3256(4) 0.6623(2) 0.0386(12) Uani 1 1 d . . .
N5 N 0.1357(2) 0.6979(4) 0.3691(2) 0.0336(11) Uani 1 1 d . . .
C1 C 0.1497(2) 0.4404(4) 0.2582(2) 0.0251(11) Uani 1 1 d . . .
C2 C 0.2073(2) 0.3825(4) 0.2526(3) 0.0300(13) Uani 1 1 d . . .
C3 C 0.2035(2) 0.2899(5) 0.2213(3) 0.0406(15) Uani 1 1 d . . .
H3A H 0.1645 0.2620 0.2034 0.049 Uiso 1 1 calc R . .
C4 C 0.2577(2) 0.2380(4) 0.2166(3) 0.0411(16) Uani 1 1 d . . .
H4A H 0.2542 0.1755 0.1949 0.049 Uiso 1 1 calc R . .
C5 C 0.3180(2) 0.3638(5) 0.2706(3) 0.0434(16) Uani 1 1 d . . .
H5A H 0.3575 0.3906 0.2875 0.052 Uiso 1 1 calc R . .
C6 C 0.2668(2) 0.4202(5) 0.2773(3) 0.0420(16) Uani 1 1 d . . .
H6A H 0.2719 0.4835 0.2983 0.050 Uiso 1 1 calc R . .
C7 C 0.0000 0.8803(6) 0.2500 0.0257(16) Uani 1 2 d S . .
C8 C 0.0000 0.9991(5) 0.2500 0.0262(16) Uani 1 2 d S . .
C9 C 0.0537(2) 1.0555(4) 0.2741(3) 0.0356(14) Uani 1 1 d . . .
H9A H 0.0906 1.0202 0.2909 0.043 Uiso 1 1 calc R . .
C10 C 0.0520(3) 1.1644(4) 0.2728(3) 0.0383(15) Uani 1 1 d . . .
H10A H 0.0886 1.2015 0.2885 0.046 Uiso 1 1 calc R . .
C11 C 0.0812(3) 0.3654(5) 0.3851(3) 0.0412(15) Uani 1 1 d . . .
H11A H 0.1133 0.3557 0.3653 0.049 Uiso 1 1 calc R . .
C12 C 0.0933(3) 0.3469(5) 0.4447(3) 0.0465(16) Uani 1 1 d . . .
H12A H 0.1332 0.3257 0.4645 0.056 Uiso 1 1 calc R . .
C13 C 0.0466(3) 0.3597(5) 0.4752(3) 0.0378(14) Uani 1 1 d . . .
C14 C -0.0108(3) 0.3904(6) 0.4433(3) 0.0546(19) Uani 1 1 d . . .
H14A H -0.0438 0.3989 0.4620 0.066 Uiso 1 1 calc R . .
C15 C -0.0201(3) 0.4088(5) 0.3841(3) 0.0494(17) Uani 1 1 d . . .
H15A H -0.0596 0.4307 0.3637 0.059 Uiso 1 1 calc R . .
C16 C 0.0585(3) 0.3430(5) 0.5398(3) 0.0427(15) Uani 1 1 d . . .
C17 C 0.1151(3) 0.3674(6) 0.5765(3) 0.0488(17) Uani 1 1 d . . .
H17A H 0.1479 0.3913 0.5605 0.059 Uiso 1 1 calc R . .
C18 C 0.1238(3) 0.3569(5) 0.6359(3) 0.0454(16) Uani 1 1 d . . .
H18A H 0.1631 0.3722 0.6593 0.055 Uiso 1 1 calc R . .
C19 C 0.0237(3) 0.2996(6) 0.6269(3) 0.0490(17) Uani 1 1 d . . .
H19A H -0.0081 0.2748 0.6440 0.059 Uiso 1 1 calc R . .
C20 C 0.0118(3) 0.3072(6) 0.5667(3) 0.0522(18) Uani 1 1 d . . .
H20A H -0.0273 0.2885 0.5440 0.063 Uiso 1 1 calc R . .
C21 C 0.1660(3) 0.6205(5) 0.4019(3) 0.0512(18) Uani 1 1 d . . .
H21A H 0.1569 0.5510 0.3895 0.061 Uiso 1 1 calc R . .
C22 C 0.2103(3) 0.6372(5) 0.4536(3) 0.0559(19) Uani 1 1 d . . .
H22A H 0.2299 0.5796 0.4750 0.067 Uiso 1 1 calc R . .
C23 C 0.2255(3) 0.7389(5) 0.4733(3) 0.0425(15) Uani 1 1 d . . .
C24 C 0.1925(3) 0.8180(5) 0.4394(3) 0.063(2) Uani 1 1 d . . .
H24A H 0.1998 0.8883 0.4510 0.076 Uiso 1 1 calc R . .
C25 C 0.1488(3) 0.7952(5) 0.3887(3) 0.059(2) Uani 1 1 d . . .
H25A H 0.1275 0.8512 0.3671 0.070 Uiso 1 1 calc R . .
N6A N 0.3835(6) 0.5852(13) 0.3753(6) 0.097(3) Uani 0.667(14) 1 d PDU A 1
C26A C 0.3690(7) 0.5240(14) 0.4159(7) 0.096(2) Uani 0.667(14) 1 d PDU A 1
H26A H 0.3270 0.5058 0.4119 0.115 Uiso 0.667(14) 1 calc PR A 1
C27A C 0.4119(7) 0.4846(14) 0.4648(7) 0.092(3) Uani 0.667(14) 1 d PU A 1
H27A H 0.3994 0.4365 0.4902 0.110 Uiso 0.667(14) 1 calc PR A 1
N6B N 0.3895(11) 0.640(2) 0.3892(13) 0.097(3) Uani 0.333(14) 1 d PDU A 2
C26B C 0.3760(14) 0.592(3) 0.4355(13) 0.096(2) Uani 0.333(14) 1 d PDU A 2
H26B H 0.3341 0.5927 0.4378 0.115 Uiso 0.333(14) 1 calc PR A 2
C27B C 0.4176(14) 0.541(3) 0.4813(14) 0.092(3) Uani 0.333(14) 1 d PDU A 2
H27B H 0.4053 0.5222 0.5156 0.110 Uiso 0.333(14) 1 calc PR A 2
C28 C 0.4763(4) 0.5199(7) 0.4749(4) 0.071(2) Uani 1 1 d . . .
C29 C 0.4919(4) 0.5758(7) 0.4294(4) 0.083(3) Uani 1 1 d . A .
H29A H 0.5337 0.5881 0.4293 0.099 Uiso 1 1 calc R . .
C30 C 0.4455(6) 0.6136(9) 0.3839(4) 0.112(4) Uani 1 1 d D . .
H30A H 0.4568 0.6610 0.3574 0.135 Uiso 1 1 calc R A 1
B1 B 0.2037(3) 0.1051(5) 0.3991(3) 0.104(3) Uani 1 1 d DU . .
F1A F 0.1461(3) 0.0912(12) 0.4086(6) 0.132(5) Uani 0.654(16) 1 d PDU B 1
F2A F 0.2100(7) 0.2048(6) 0.3815(6) 0.147(5) Uani 0.654(16) 1 d PDU B 1
F3A F 0.2471(3) 0.0844(11) 0.4485(4) 0.109(4) Uani 0.654(16) 1 d PDU B 1
F4A F 0.2124(7) 0.0374(9) 0.3565(5) 0.151(4) Uani 0.654(16) 1 d PDU B 1
F1B F 0.1487(5) 0.0565(15) 0.3977(9) 0.093(5) Uani 0.346(16) 1 d PDU B 2
F2B F 0.1949(10) 0.1825(14) 0.3583(9) 0.126(6) Uani 0.346(16) 1 d PDU B 2
F3B F 0.2258(11) 0.148(2) 0.4526(6) 0.154(7) Uani 0.346(16) 1 d PDU B 2
F4B F 0.2450(8) 0.0341(12) 0.3875(12) 0.128(5) Uani 0.346(16) 1 d PDU B 2
O1W O 0.2512(6) 0.3856(8) 0.4276(5) 0.159(5) Uani 0.75 1 d P . .
H1A H 0.2384 0.3259 0.4127 0.239 Uiso 0.75 1 d PR . .
H1B H 0.2299 0.3878 0.4540 0.239 Uiso 0.75 1 d PR . .
O2W O 0.3373(15) 0.875(3) 0.4127(15) 0.163(15) Uani 0.25 1 d P . .
H2A H 0.3005 0.8796 0.4187 0.244 Uiso 0.25 1 d PR . .
H2B H 0.3577 0.9100 0.4420 0.244 Uiso 0.25 1 d PR . .

loop_
_atom_site_aniso_label
_atom_site_aniso_U_11
_atom_site_aniso_U_22
_atom_site_aniso_U_33
_atom_site_aniso_U_23
_atom_site_aniso_U_13
_atom_site_aniso_U_12
Cd1 0.0178(2) 0.0183(3) 0.0277(3) 0.000 0.0053(2) 0.000
Cd2 0.01634(18) 0.02048(19) 0.0284(3) -0.00176(15) 0.00338(15) -0.00140(13)
O1 0.0185(18) 0.036(2) 0.072(3) -0.010(2) 0.0137(19) -0.0004(16)
O2 0.0267(19) 0.031(2) 0.073(3) -0.018(2) 0.009(2) 0.0050(16)
O3 0.030(2) 0.0198(18) 0.059(3) -0.0036(18) -0.0039(19) 0.0050(15)
F1 0.0165(18) 0.0173(19) 0.042(3) 0.000 0.0048(18) 0.000
N1 0.020(2) 0.031(2) 0.049(3) -0.006(2) 0.004(2) 0.0075(18)
N2 0.029(3) 0.019(3) 0.026(4) 0.000 -0.004(3) 0.000
N3 0.041(3) 0.031(2) 0.026(3) -0.001(2) 0.003(2) -0.001(2)
N4 0.031(2) 0.061(3) 0.025(3) 0.005(2) 0.008(2) 0.005(2)
N5 0.033(2) 0.036(3) 0.028(3) -0.003(2) -0.001(2) 0.000(2)
C1 0.018(2) 0.029(3) 0.027(3) 0.003(2) 0.002(2) 0.005(2)
C2 0.024(2) 0.024(3) 0.043(4) 0.001(2) 0.007(2) 0.001(2)
C3 0.021(3) 0.042(3) 0.056(4) -0.013(3) 0.003(3) -0.001(2)
C4 0.027(3) 0.033(3) 0.063(5) -0.021(3) 0.009(3) 0.003(2)
C5 0.019(3) 0.047(4) 0.063(5) -0.012(3) 0.005(3) 0.000(2)
C6 0.027(3) 0.035(3) 0.063(5) -0.015(3) 0.006(3) 0.001(2)
C7 0.027(4) 0.027(4) 0.023(5) 0.000 0.005(3) 0.000
C8 0.026(4) 0.023(4) 0.028(5) 0.000 0.002(3) 0.000
C9 0.021(3) 0.024(3) 0.056(4) 0.002(3) -0.003(3) -0.002(2)
C10 0.032(3) 0.024(3) 0.052(4) -0.002(3) -0.004(3) -0.006(2)
C11 0.037(3) 0.056(4) 0.032(4) 0.001(3) 0.010(3) -0.003(3)
C12 0.037(3) 0.072(5) 0.029(4) 0.005(3) 0.003(3) 0.002(3)
C13 0.039(3) 0.049(4) 0.024(4) 0.000(3) 0.006(3) 0.000(3)
C14 0.045(4) 0.089(5) 0.030(4) 0.002(4) 0.010(3) 0.010(4)
C15 0.044(4) 0.074(5) 0.030(4) 0.004(3) 0.006(3) 0.013(3)
C16 0.037(3) 0.058(4) 0.033(4) 0.000(3) 0.008(3) 0.005(3)
C17 0.039(3) 0.080(5) 0.030(4) 0.008(3) 0.012(3) 0.002(3)
C18 0.030(3) 0.073(5) 0.032(4) 0.007(3) 0.004(3) 0.003(3)
C19 0.034(3) 0.083(5) 0.033(4) 0.003(3) 0.013(3) -0.009(3)
C20 0.033(3) 0.093(6) 0.027(4) 0.001(3) 0.000(3) -0.007(3)
C21 0.062(4) 0.034(3) 0.046(5) 0.006(3) -0.012(3) -0.013(3)
C22 0.073(5) 0.037(3) 0.044(5) 0.008(3) -0.016(4) -0.007(3)
C23 0.049(4) 0.044(4) 0.028(4) 0.000(3) -0.005(3) 0.000(3)
C24 0.077(5) 0.035(4) 0.055(5) -0.007(3) -0.033(4) 0.012(3)
C25 0.072(5) 0.043(4) 0.045(5) -0.008(3) -0.022(4) 0.010(3)
N6A 0.091(4) 0.103(5) 0.092(4) 0.004(4) 0.009(4) 0.010(4)
C26A 0.087(4) 0.105(4) 0.094(4) 0.006(4) 0.014(3) 0.004(4)
C27A 0.083(4) 0.101(5) 0.091(4) 0.011(4) 0.017(4) 0.003(4)
N6B 0.091(4) 0.103(5) 0.092(4) 0.004(4) 0.009(4) 0.010(4)
C26B 0.087(4) 0.105(4) 0.094(4) 0.006(4) 0.014(3) 0.004(4)
C27B 0.083(4) 0.101(5) 0.091(4) 0.011(4) 0.017(4) 0.003(4)
C28 0.065(5) 0.086(6) 0.063(6) 0.015(5) 0.018(4) 0.009(4)
C29 0.075(6) 0.104(7) 0.069(7) 0.022(5) 0.017(5) 0.000(5)
C30 0.145(10) 0.120(9) 0.067(8) 0.038(6) 0.013(7) 0.016(8)
B1 0.079(6) 0.114(7) 0.110(7) -0.002(6) 0.003(6) -0.011(6)
F1A 0.074(6) 0.173(10) 0.151(9) -0.003(8) 0.030(6) -0.006(6)
F2A 0.168(10) 0.101(7) 0.154(10) 0.022(7) 0.000(8) -0.039(7)
F3A 0.053(4) 0.156(9) 0.102(6) 0.027(6) -0.013(4) 0.000(5)
F4A 0.152(10) 0.168(9) 0.126(9) -0.038(7) 0.016(8) 0.017(8)
F1B 0.047(8) 0.118(11) 0.107(10) -0.007(9) -0.002(8) -0.010(8)
F2B 0.130(11) 0.106(11) 0.121(13) 0.038(10) -0.017(10) -0.038(10)
F3B 0.141(12) 0.176(14) 0.119(11) -0.017(11) -0.031(11) 0.002(12)
F4B 0.079(9) 0.152(10) 0.148(12) -0.002(10) 0.014(9) 0.008(9)
O1W 0.216(13) 0.098(8) 0.184(12) -0.012(8) 0.085(10) -0.024(8)
O2W 0.11(2) 0.24(4) 0.12(3) -0.05(3) 0.00(2) -0.02(3)

loop_
_atom_type_symbol
_atom_type_description
_atom_type_scat_dispersion_real
_atom_type_scat_dispersion_imag
_atom_type_scat_source
C C 0.0033 0.0016 'International Tables Vol C Tables 4.2.6.8 and 6.1.1.4'
H H 0.0000 0.0000 'International Tables Vol C Tables 4.2.6.8 and 6.1.1.4'
B B 0.0013 0.0007 'International Tables Vol C Tables 4.2.6.8 and 6.1.1.4'
N N 0.0061 0.0033 'International Tables Vol C Tables 4.2.6.8 and 6.1.1.4'
O O 0.0106 0.0060 'International Tables Vol C Tables 4.2.6.8 and 6.1.1.4'
F F 0.0171 0.0103 'International Tables Vol C Tables 4.2.6.8 and 6.1.1.4'
Cd Cd -0.8075 1.2024 'International Tables Vol C Tables 4.2.6.8 and 6.1.1.4'

loop_
_geom_angle_atom_site_label_1
_geom_angle_atom_site_label_2
_geom_angle_atom_site_label_3
_geom_angle
_geom_angle_site_symmetry_1
_geom_angle_site_symmetry_3
O1 Cd1 O1 169.6(2) 2 .
O1 Cd1 F1 95.22(10) 2 .
O1 Cd1 F1 95.22(10) . .
O1 Cd1 N3 93.16(16) 2 2
O1 Cd1 N3 86.18(16) . 2
F1 Cd1 N3 93.65(11) . 2
O1 Cd1 N3 86.18(16) 2 .
O1 Cd1 N3 93.16(16) . .
F1 Cd1 N3 93.65(11) . .
N3 Cd1 N3 172.7(2) 2 .
O1 Cd1 N2 84.78(10) 2 1_545
O1 Cd1 N2 84.78(10) . 1_545
F1 Cd1 N2 180.000(1) . 1_545
N3 Cd1 N2 86.35(11) 2 1_545
N3 Cd1 N2 86.35(11) . 1_545
O2 Cd2 O3 166.26(14) . .
O2 Cd2 F1 97.66(13) . .
O3 Cd2 F1 92.83(12) . .
O2 Cd2 N4 93.51(17) . 6_565
O3 Cd2 N4 96.30(17) . 6_565
F1 Cd2 N4 84.64(11) . 6_565
O2 Cd2 N1 86.01(15) . 4
O3 Cd2 N1 85.69(15) . 4
F1 Cd2 N1 167.14(12) . 4
N4 Cd2 N1 82.83(16) 6_565 4
O2 Cd2 N5 83.62(16) . .
O3 Cd2 N5 84.52(15) . .
F1 Cd2 N5 109.55(11) . .
N4 Cd2 N5 165.75(16) 6_565 .
N1 Cd2 N5 83.05(16) 4 .
C1 O1 Cd1 139.9(4) . .
C1 O2 Cd2 134.7(3) . .
C7 O3 Cd2 137.3(4) . .
Cd1 F1 Cd2 118.36(8) . .
Cd1 F1 Cd2 118.36(8) . 2
Cd2 F1 Cd2 123.28(16) . 2
C5 N1 C4 116.9(4) . .
C5 N1 Cd2 121.9(3) . 4_545
C4 N1 Cd2 121.2(4) . 4_545
C10 N2 C10 117.1(6) . 2
C10 N2 Cd1 121.5(3) . 1_565
C10 N2 Cd1 121.5(3) 2 1_565
C15 N3 C11 116.9(5) . .
C15 N3 Cd1 119.8(4) . .
C11 N3 Cd1 122.8(4) . .
C19 N4 C18 116.3(5) . .
C19 N4 Cd2 122.9(4) . 6_566
C18 N4 Cd2 120.8(4) . 6_566
C25 N5 C21 116.5(5) . .
C25 N5 Cd2 117.1(4) . .
C21 N5 Cd2 121.8(4) . .
O1 C1 O2 125.2(5) . .
O1 C1 C2 117.2(5) . .
O2 C1 C2 117.5(4) . .
C3 C2 C6 117.0(5) . .
C3 C2 C1 120.8(5) . .
C6 C2 C1 122.1(5) . .
C2 C3 C4 119.6(5) . .
C2 C3 H3A 120.2 . .
C4 C3 H3A 120.2 . .
N1 C4 C3 123.1(5) . .
N1 C4 H4A 118.5 . .
C3 C4 H4A 118.5 . .
N1 C5 C6 123.8(5) . .
N1 C5 H5A 118.1 . .
C6 C5 H5A 118.1 . .
C5 C6 C2 119.6(5) . .
C5 C6 H6A 120.2 . .
C2 C6 H6A 120.2 . .
O3 C7 O3 125.8(7) . 2
O3 C7 C8 117.1(3) . .
O3 C7 C8 117.1(3) 2 .
C9 C8 C9 118.0(7) . 2
C9 C8 C7 121.0(3) . .
C9 C8 C7 121.0(3) 2 .
C10 C9 C8 119.2(5) . .
C10 C9 H9A 120.4 . .
C8 C9 H9A 120.4 . .
N2 C10 C9 123.2(5) . .
N2 C10 H10A 118.4 . .
C9 C10 H10A 118.4 . .
N3 C11 C12 122.6(6) . .
N3 C11 H11A 118.7 . .
C12 C11 H11A 118.7 . .
C11 C12 C13 120.1(6) . .
C11 C12 H12A 119.9 . .
C13 C12 H12A 119.9 . .
C14 C13 C12 116.9(6) . .
C14 C13 C16 121.5(6) . .
C12 C13 C16 121.5(5) . .
C13 C14 C15 120.5(6) . .
C13 C14 H14A 119.7 . .
C15 C14 H14A 119.7 . .
N3 C15 C14 122.9(6) . .
N3 C15 H15A 118.6 . .
C14 C15 H15A 118.6 . .
C17 C16 C20 116.5(6) . .
C17 C16 C13 121.9(6) . .
C20 C16 C13 121.5(6) . .
C18 C17 C16 120.8(6) . .
C18 C17 H17A 119.6 . .
C16 C17 H17A 119.6 . .
N4 C18 C17 122.9(6) . .
N4 C18 H18A 118.5 . .
C17 C18 H18A 118.5 . .
N4 C19 C20 123.9(6) . .
N4 C19 H19A 118.0 . .
C20 C19 H19A 118.0 . .
C19 C20 C16 119.5(6) . .
C19 C20 H20A 120.3 . .
C16 C20 H20A 120.3 . .
N5 C21 C22 123.6(6) . .
N5 C21 H21A 118.2 . .
C22 C21 H21A 118.2 . .
C23 C22 C21 120.0(6) . .
C23 C22 H22A 120.0 . .
C21 C22 H22A 120.0 . .
C24 C23 C22 115.4(6) . .
C24 C23 C23 122.5(7) . 7_566
C22 C23 C23 122.1(7) . 7_566
C23 C24 C25 121.2(6) . .
C23 C24 H24A 119.4 . .
C25 C24 H24A 119.4 . .
N5 C25 C24 123.3(6) . .
N5 C25 H25A 118.4 . .
C24 C25 H25A 118.4 . .
C26A N6A C30 116.1(13) . .
N6A C26A C27A 124.6(15) . .
N6A C26A H26A 117.7 . .
C27A C26A H26A 117.7 . .
C26A C27A C28 118.6(14) . .
C26A C27A H27A 120.7 . .
C28 C27A H27A 120.7 . .
C30 N6B C26B 110(2) . .
N6B C26B C27B 127(3) . .
N6B C26B H26B 116.5 . .
C27B C26B H26B 116.5 . .
C28 C27B C26B 119(3) . .
C28 C27B H27B 120.5 . .
C26B C27B H27B 120.5 . .
C27B C28 C29 112.7(15) . .
C27B C28 C27A 33.3(14) . .
C29 C28 C27A 115.5(9) . .
C27B C28 C28 120.1(15) . 5_666
C29 C28 C28 122.4(10) . 5_666
C27A C28 C28 121.0(11) . 5_666
C30 C29 C28 120.1(9) . .
C30 C29 H29A 119.9 . .
C28 C29 H29A 119.9 . .
N6B C30 N6A 32.9(13) . .
N6B C30 C29 124.3(16) . .
N6A C30 C29 123.8(11) . .
N6B C30 H30A 107.1 . .
N6A C30 H30A 118.1 . .
C29 C30 H30A 118.1 . .
F1A B1 F2A 109.8(6) . .
F1A B1 F4B 130.4(11) . .
F2A B1 F4B 116.3(13) . .
F1A B1 F3A 110.2(6) . .
F2A B1 F3A 110.0(6) . .
F4B B1 F3A 70.3(9) . .
F1A B1 F3B 93.3(11) . .
F2A B1 F3B 82.3(10) . .
F4B B1 F3B 109.5(6) . .
F3A B1 F3B 41.0(9) . .
F1A B1 F1B 22.1(11) . .
F2A B1 F1B 125.0(12) . .
F4B B1 F1B 109.4(6) . .
F3A B1 F1B 113.0(11) . .
F3B B1 F1B 109.9(6) . .
F1A B1 F2B 102.7(13) . .
F2A B1 F2B 27.2(10) . .
F4B B1 F2B 109.7(6) . .
F3A B1 F2B 134.9(10) . .
F3B B1 F2B 109.1(6) . .
F1B B1 F2B 109.2(6) . .
F1A B1 F4A 109.3(6) . .
F2A B1 F4A 109.1(6) . .
F4B B1 F4A 38.8(8) . .
F3A B1 F4A 108.4(6) . .
F3B B1 F4A 148.3(9) . .
F1B B1 F4A 88.1(10) . .
F2B B1 F4A 87.8(11) . .
H1A O1W H1B 98.0 . .
H2A O2W H2B 100.5 . .

loop_
_geom_bond_atom_site_label_1
_geom_bond_atom_site_label_2
_geom_bond_distance
_geom_bond_site_symmetry_2
Cd1 O1 2.226(3) 2
Cd1 O1 2.226(3) .
Cd1 F1 2.292(4) .
Cd1 N3 2.368(5) 2
Cd1 N3 2.368(5) .
Cd1 N2 2.380(6) 1_545
Cd2 O2 2.233(4) .
Cd2 O3 2.234(3) .
Cd2 F1 2.2945(19) .
Cd2 N4 2.345(5) 6_565
Cd2 N1 2.367(4) 4
Cd2 N5 2.394(5) .
O1 C1 1.232(6) .
O2 C1 1.249(6) .
O3 C7 1.250(5) .
F1 Cd2 2.2945(19) 2
N1 C5 1.319(7) .
N1 C4 1.331(7) .
N1 Cd2 2.367(4) 4_545
N2 C10 1.340(6) .
N2 C10 1.340(6) 2
N2 Cd1 2.380(6) 1_565
N3 C15 1.336(7) .
N3 C11 1.339(7) .
N4 C19 1.329(7) .
N4 C18 1.345(7) .
N4 Cd2 2.345(5) 6_566
N5 C25 1.317(8) .
N5 C21 1.322(7) .
C1 C2 1.488(7) .
C2 C3 1.368(8) .
C2 C6 1.385(7) .
C3 C4 1.382(7) .
C3 H3A 0.9300 .
C4 H4A 0.9300 .
C5 C6 1.366(7) .
C5 H5A 0.9300 .
C6 H6A 0.9300 .
C7 O3 1.250(5) 2
C7 C8 1.498(10) .
C8 C9 1.381(6) .
C8 C9 1.381(6) 2
C9 C10 1.374(7) .
C9 H9A 0.9300 .
C10 H10A 0.9300 .
C11 C12 1.372(8) .
C11 H11A 0.9300 .
C12 C13 1.378(8) .
C12 H12A 0.9300 .
C13 C14 1.365(8) .
C13 C16 1.483(9) .
C14 C15 1.367(9) .
C14 H14A 0.9300 .
C15 H15A 0.9300 .
C16 C17 1.373(8) .
C16 C20 1.388(9) .
C17 C18 1.359(9) .
C17 H17A 0.9300 .
C18 H18A 0.9300 .
C19 C20 1.368(9) .
C19 H19A 0.9300 .
C20 H20A 0.9300 .
C21 C22 1.382(8) .
C21 H21A 0.9300 .
C22 C23 1.378(9) .
C22 H22A 0.9300 .
C23 C24 1.372(8) .
C23 C23 1.478(11) 7_566
C24 C25 1.372(9) .
C24 H24A 0.9300 .
C25 H25A 0.9300 .
N6A C26A 1.314(14) .
N6A C30 1.374(17) .
C26A C27A 1.394(18) .
C26A H26A 0.9300 .
C27A C28 1.448(18) .
C27A H27A 0.9300 .
N6B C30 1.302(17) .
N6B C26B 1.326(18) .
C26B C27B 1.395(18) .
C26B H26B 0.9300 .
C27B C28 1.35(3) .
C27B H27B 0.9300 .
C28 C29 1.377(11) .
C28 C28 1.465(15) 5_666
C29 C30 1.378(12) .
C29 H29A 0.9300 .
C30 H30A 0.9300 .
B1 F1A 1.339(7) .
B1 F2A 1.340(7) .
B1 F4B 1.343(7) .
B1 F3A 1.344(6) .
B1 F3B 1.344(7) .
B1 F1B 1.345(7) .
B1 F2B 1.345(7) .
B1 F4A 1.354(7) .
O1W H1A 0.8500 .
O1W H1B 0.8500 .
O2W H2A 0.8501 .
O2W H2B 0.8500 .

loop_
_geom_hbond_atom_site_label_D
_geom_hbond_atom_site_label_H
_geom_hbond_atom_site_label_A
_geom_hbond_distance_DH
_geom_hbond_distance_HA
_geom_hbond_distance_DA
_geom_hbond_angle_DHA
_geom_hbond_site_symmetry_A
O1W H1A F2A 0.85 1.74 2.594(15) 178.3 .
O1W H1A F2B 0.85 2.29 3.13(3) 169.7 .
O1W H1B F3B 0.85 2.22 2.753(19) 120.8 7_556
O1W H1B F3A 0.85 2.24 2.900(16) 134.6 7_556
